data_2220874
loop_
_publ_author_name
'Liu, Hsin-Kuan'
'Peng, Xiang-Wen'
'Lin, Chia-Her'

_publ_section_title
;
 Poly[diaqua-\m~4~-biphenyl-4,4'-dicarboxylato-magnesium(II)]
;
_journal_coeditor_code NC2132
_journal_issue 2
_journal_name_full 'Acta Crystallographica Section E'
_journal_page_first m237
_journal_paper_doi 10.1107/S1600536809002864
_journal_volume 65
_journal_year 2009
_chemical_formula_iupac '[Mg (C14 H8 O4) (H2 O)2]'
_chemical_formula_sum 'C7 H6 Mg0.5 O3'
_chemical_formula_weight 150.27
_chemical_name_systematic
;
Poly[diaqua-\m~4~-biphenyl-4,4'-dicarboxylato-magnesium(II)]
;
_space_group_IT_number 60
_symmetry_cell_setting orthorhombic
_symmetry_space_group_name_Hall '-P 2n 2ab'
_symmetry_space_group_name_H-M 'P b c n'
_atom_sites_solution_hydrogens geom
_atom_sites_solution_primary direct
_atom_sites_solution_secondary difmap
_audit_creation_method SHELXL-97
_cell_angle_alpha 90.00
_cell_angle_beta 90.00
_cell_angle_gamma 90.00
_cell_formula_units_Z 8
_cell_length_a 6.5913(10)
_cell_length_b 7.2900(9)
_cell_length_c 26.759(4)
_cell_measurement_reflns_used 1007
_cell_measurement_temperature 295(2)
_cell_measurement_theta_max 25.15
_cell_measurement_theta_min 3.05
_cell_volume 1285.8(3)
_computing_cell_refinement 'SAINT (Bruker, 2007)'
_computing_data_collection 'APEX2 (Bruker, 2007)'
_computing_data_reduction 'SAINT (Bruker, 2007)'
_computing_molecular_graphics 'SHELXTL (Sheldrick, 2008)'
_computing_publication_material 'SHELXTL (Sheldrick, 2008)'
_computing_structure_refinement 'SHELXL97 (Sheldrick, 2008)'
_computing_structure_solution 'SHELXS97 (Sheldrick, 2008)'
_diffrn_ambient_temperature 295(2)
_diffrn_measured_fraction_theta_full 0.991
_diffrn_measured_fraction_theta_max 0.991
_diffrn_measurement_device_type 'Bruker APEXII CCD'
_diffrn_measurement_method '\f and \w'
_diffrn_radiation_monochromator graphite
_diffrn_radiation_source 'fine-focus sealed tube'
_diffrn_radiation_type MoK\a
_diffrn_radiation_wavelength 0.71073
_diffrn_reflns_av_R_equivalents 0.0477
_diffrn_reflns_av_sigmaI/netI 0.0521
_diffrn_reflns_limit_h_max 8
_diffrn_reflns_limit_h_min -7
_diffrn_reflns_limit_k_max 9
_diffrn_reflns_limit_k_min -9
_diffrn_reflns_limit_l_max 35
_diffrn_reflns_limit_l_min -22
_diffrn_reflns_number 5950
_diffrn_reflns_theta_full 28.35
_diffrn_reflns_theta_max 28.35
_diffrn_reflns_theta_min 1.52
_exptl_absorpt_coefficient_mu 0.164
_exptl_absorpt_correction_T_max 0.9951
_exptl_absorpt_correction_T_min 0.9758
_exptl_absorpt_correction_type multi-scan
_exptl_absorpt_process_details '(SADABS; Bruker, 2007)'
_exptl_crystal_colour colorless
_exptl_crystal_density_diffrn 1.553
_exptl_crystal_density_method 'not measured'
_exptl_crystal_description lamellar
_exptl_crystal_F_000 624
_exptl_crystal_size_max 0.15
_exptl_crystal_size_mid 0.10
_exptl_crystal_size_min 0.05
_refine_diff_density_max 0.303
_refine_diff_density_min -0.296
_refine_ls_extinction_method none
_refine_ls_goodness_of_fit_ref 1.015
_refine_ls_hydrogen_treatment constr
_refine_ls_matrix_type full
_refine_ls_number_parameters 97
_refine_ls_number_reflns 1589
_refine_ls_number_restraints 0
_refine_ls_restrained_S_all 1.015
_refine_ls_R_factor_all 0.0781
_refine_ls_R_factor_gt 0.0408
_refine_ls_shift/su_max 0.000
_refine_ls_shift/su_mean 0.000
_refine_ls_structure_factor_coef Fsqd
_refine_ls_weighting_details 'calc w=1/[\s^2^(Fo^2^)+(0.0448P)^2^+0.3401P] where P=(Fo^2^+2Fc^2^)/3'
_refine_ls_weighting_scheme calc
_refine_ls_wR_factor_gt 0.0895
_refine_ls_wR_factor_ref 0.1059
_reflns_number_gt 1048
_reflns_number_total 1589
_reflns_threshold_expression I>2\s(I)
_cod_data_source_file nc2132.cif
_cod_data_source_block I
_cod_depositor_comments
;
The following automatic conversions were performed:
'_symmetry_cell_setting' value 'Orthorhombic' changed to 'orthorhombic'
according to '/home/saulius/struct/CIF-dictionaries/cif_core.dic'
dictionary named 'cif_core.dic' version 2.4.1 from 2010-06-29.

Automatic conversion script
Id: cif_fix_enum 1527 2010-12-29 10:47:43Z saulius 

The following automatic conversions were performed:

'_symmetry_cell_setting' value 'Orthorhombic' changed to
'orthorhombic' according to
/home/saulius/struct/CIF-dictionaries/cif_core.dic dictionary named
'cif_core.dic' version 2.4.1 from 2010-06-29.

Automatic conversion script
Id: cif_fix_values 1715 2011-07-08 13:25:40Z adriana 
;
_cod_original_formula_sum 'C7 H6 Mg0.50 O3'
_cod_database_code 2220874
_cod_database_fobs_code 2220874

loop_
_symmetry_equiv_pos_as_xyz
'x, y, z'
'-x+1/2, -y+1/2, z+1/2'
'-x, y, -z+1/2'
'x+1/2, -y+1/2, -z'
'-x, -y, -z'
'x-1/2, y-1/2, -z-1/2'
'x, -y, z-1/2'
'-x-1/2, y-1/2, z'

loop_
_atom_site_type_symbol
_atom_site_label
_atom_site_fract_x
_atom_site_fract_y
_atom_site_fract_z
_atom_site_U_iso_or_equiv
_atom_site_adp_type
_atom_site_calc_flag
_atom_site_refinement_flags
_atom_site_occupancy
_atom_site_disorder_assembly
_atom_site_disorder_group
Mg Mg1 1.0000 0.5000 0.0000 0.0159(2) Uani d S 1 . .
C C1 0.7888(3) 0.7850(2) 0.06884(7) 0.0162(4) Uani d . 1 . .
C C2 0.8503(3) 0.7715(3) 0.12262(7) 0.0184(4) Uani d . 1 . .
C C3 0.7124(3) 0.8132(3) 0.16000(7) 0.0245(5) Uani d . 1 . .
H H3 0.5796 0.8440 0.1517 0.029 Uiso calc R 1 . .
C C4 0.7715(4) 0.8092(3) 0.20963(7) 0.0259(5) Uani d . 1 . .
H H4 0.6775 0.8380 0.2343 0.031 Uiso calc R 1 . .
C C5 0.9691(3) 0.7629(3) 0.22334(7) 0.0211(5) Uani d . 1 . .
C C6 1.1051(3) 0.7183(3) 0.18550(7) 0.0261(5) Uani d . 1 . .
H H6 1.2372 0.6854 0.1938 0.031 Uiso calc R 1 . .
C C7 1.0476(3) 0.7220(3) 0.13581(8) 0.0242(5) Uani d . 1 . .
H H7 1.1409 0.6915 0.1111 0.029 Uiso calc R 1 . .
O O1 0.9201(2) 0.74253(17) 0.03552(5) 0.0194(3) Uani d . 1 . .
O O1W 0.7228(2) 0.48848(18) -0.03619(5) 0.0221(3) Uani d . 1 . .
H H1WA 0.6306 0.5799 -0.0412 0.080 Uiso d . 1 . .
H H1WB 0.6335 0.4082 -0.0293 0.080 Uiso d . 1 . .
O O2 0.6164(2) 0.8454(2) 0.05857(5) 0.0233(4) Uani d . 1 . .

loop_
_atom_site_aniso_label
_atom_site_aniso_U_11
_atom_site_aniso_U_22
_atom_site_aniso_U_33
_atom_site_aniso_U_12
_atom_site_aniso_U_13
_atom_site_aniso_U_23
Mg1 0.0166(5) 0.0205(4) 0.0107(4) 0.0010(4) 0.0010(4) -0.0006(4)
C1 0.0195(11) 0.0161(9) 0.0129(9) 0.0000(8) 0.0000(8) 0.0002(7)
C2 0.0214(12) 0.0218(10) 0.0121(9) 0.0017(8) -0.0020(8) 0.0004(8)
C3 0.0214(12) 0.0352(12) 0.0171(10) 0.0075(10) -0.0001(9) 0.0004(9)
C4 0.0271(13) 0.0388(11) 0.0116(9) 0.0057(10) 0.0022(9) -0.0003(9)
C5 0.0240(12) 0.0272(10) 0.0120(10) 0.0006(9) -0.0017(9) -0.0002(8)
C6 0.0202(12) 0.0416(12) 0.0166(10) 0.0029(10) -0.0037(9) 0.0012(9)
C7 0.0216(12) 0.0369(12) 0.0141(10) 0.0042(10) 0.0010(8) -0.0005(9)
O1 0.0221(8) 0.0232(7) 0.0129(7) 0.0025(6) 0.0012(6) -0.0015(6)
O1W 0.0165(8) 0.0279(7) 0.0221(7) 0.0001(6) -0.0011(6) 0.0012(6)
O2 0.0200(8) 0.0346(8) 0.0152(7) 0.0065(7) -0.0015(7) 0.0041(6)

loop_
_atom_type_symbol
_atom_type_description
_atom_type_scat_dispersion_real
_atom_type_scat_dispersion_imag
_atom_type_scat_source
C C 0.0033 0.0016 'International Tables Vol C Tables 4.2.6.8 and 6.1.1.4'
H H 0.0000 0.0000 'International Tables Vol C Tables 4.2.6.8 and 6.1.1.4'
O O 0.0106 0.0060 'International Tables Vol C Tables 4.2.6.8 and 6.1.1.4'
Mg Mg 0.0486 0.0363 'International Tables Vol C Tables 4.2.6.8 and 6.1.1.4'

loop_
_geom_angle_atom_site_label_1
_geom_angle_atom_site_label_2
_geom_angle_atom_site_label_3
_geom_angle_site_symmetry_1
_geom_angle_site_symmetry_3
_geom_angle
_geom_angle_publ_flag
O1W Mg1 O1W 5_765 . 180.00(10) ?
O1W Mg1 O1 5_765 . 88.58(5) ?
O1W Mg1 O1 . . 91.42(5) ?
O1W Mg1 O1 5_765 5_765 91.42(5) ?
O1W Mg1 O1 . 5_765 88.58(5) ?
O1 Mg1 O1 . 5_765 180.00(6) ?
O1W Mg1 O2 5_765 8_755 89.72(5) ?
O1W Mg1 O2 . 8_755 90.28(5) ?
O1 Mg1 O2 . 8_755 91.31(5) ?
O1 Mg1 O2 5_765 8_755 88.69(5) ?
O1W Mg1 O2 5_765 4_565 90.28(5) ?
O1W Mg1 O2 . 4_565 89.72(5) ?
O1 Mg1 O2 . 4_565 88.69(5) ?
O1 Mg1 O2 5_765 4_565 91.31(5) ?
O2 Mg1 O2 8_755 4_565 180.00(8) ?
O2 C1 O1 . . 123.14(17) ?
O2 C1 C2 . . 118.73(17) ?
O1 C1 C2 . . 118.03(17) ?
C3 C2 C7 . . 119.06(18) ?
C3 C2 C1 . . 120.10(18) ?
C7 C2 C1 . . 120.82(18) ?
C4 C3 C2 . . 120.2(2) ?
C4 C3 H3 . . 119.9 ?
C2 C3 H3 . . 119.9 ?
C3 C4 C5 . . 121.3(2) ?
C3 C4 H4 . . 119.3 ?
C5 C4 H4 . . 119.3 ?
C6 C5 C4 . . 117.84(18) ?
C6 C5 C5 . 3_755 121.5(2) ?
C4 C5 C5 . 3_755 120.6(2) ?
C7 C6 C5 . . 121.3(2) ?
C7 C6 H6 . . 119.4 ?
C5 C6 H6 . . 119.4 ?
C6 C7 C2 . . 120.2(2) ?
C6 C7 H7 . . 119.9 ?
C2 C7 H7 . . 119.9 ?
C1 O1 Mg1 . . 134.15(12) ?
Mg1 O1W H1WA . . 128.9 ?
Mg1 O1W H1WB . . 122.5 ?
H1WA O1W H1WB . . 94.2 ?
C1 O2 Mg1 . 4_465 133.89(13) ?

loop_
_geom_bond_atom_site_label_1
_geom_bond_atom_site_label_2
_geom_bond_site_symmetry_2
_geom_bond_distance
_geom_bond_publ_flag
Mg1 O1W 5_765 2.0696(14) ?
Mg1 O1W . 2.0696(14) ?
Mg1 O1 . 2.0753(12) ?
Mg1 O1 5_765 2.0753(12) ?
Mg1 O2 8_755 2.0774(13) ?
Mg1 O2 4_565 2.0774(13) ?
C1 O2 . 1.249(2) ?
C1 O1 . 1.281(2) ?
C1 C2 . 1.498(3) ?
C2 C3 . 1.385(3) ?
C2 C7 . 1.395(3) ?
C3 C4 . 1.384(3) ?
C3 H3 . 0.9300 ?
C4 C5 . 1.395(3) ?
C4 H4 . 0.9300 ?
C5 C6 . 1.391(3) ?
C5 C5 3_755 1.484(4) ?
C6 C7 . 1.383(3) ?
C6 H6 . 0.9300 ?
C7 H7 . 0.9300 ?
O1W H1WA . 0.9119 ?
O1W H1WB . 0.8502 ?
O2 Mg1 4_465 2.0774(13) ?
